data_4083148
loop_
_publ_author_name
'Bailey, Wilson D.'
'Kaminsky, Werner'
'Kemp, Richard A.'
'Goldberg, Karen I.'

_publ_section_title
;
 Synthesis and Characterization of Anionic, Neutral, and Cationic PNP
 Pincer PdIIand PtIIHydrides
;
_journal_issue 10
_journal_name_full Organometallics
_journal_page_first 2503
_journal_paper_doi 10.1021/om500054f
_journal_volume 33
_journal_year 2014
_chemical_formula_moiety 'C23 H43 N P2 Pd'
_chemical_formula_sum 'C23 H43 N P2 Pd'
_chemical_formula_weight 501.92
_chemical_name_common wdb_1_113
_chemical_name_systematic
;
 wdb_1_113
;
_space_group_IT_number 14
_symmetry_cell_setting monoclinic
_symmetry_Int_Tables_number 14
_symmetry_space_group_name_Hall '-P 2ybc'
_symmetry_space_group_name_H-M 'P 1 21/c 1'
_atom_sites_solution_hydrogens geom
_atom_sites_solution_primary direct
_atom_sites_solution_secondary difmap
_audit_conform_dict_location ftp://ftp.iucr.org/pub/cif_core.dic
_audit_conform_dict_name cif_core.dic
_audit_conform_dict_version 2.4
_audit_creation_date 2013-01-24T14:07:50-00:00
_audit_creation_method 'WinGX routine CIF_UPDATE'
_cell_angle_alpha 90
_cell_angle_beta 90.021(9)
_cell_angle_gamma 90
_cell_formula_units_Z 4
_cell_length_a 9.3997(13)
_cell_length_b 11.3514(15)
_cell_length_c 23.623(3)
_cell_measurement_reflns_used 270
_cell_measurement_temperature 100(2)
_cell_measurement_theta_max 20
_cell_measurement_theta_min 3
_cell_volume 2520.6(6)
_computing_cell_refinement 'SAINT (Bruker, 2007)'
_computing_data_collection 'APEX2 (Bruker, 2007)'
_computing_data_reduction 'SAINT (Bruker, 2007)'
_computing_molecular_graphics 'ORTEP-3 for Windows (Farrugia, 1997)'
_computing_publication_material 'SHELXL-97 (Sheldrick, 1997)'
_computing_structure_refinement 'SHELXL-97 (Sheldrick, 2008)'
_computing_structure_solution 'SHELXS97 (Sheldrick, 1997)'
_diffrn_ambient_temperature 100(2)
_diffrn_measured_fraction_theta_full 0.977
_diffrn_measured_fraction_theta_max 0.973
_diffrn_measurement_device_type 'Bruker APEXII CCD area-detector'
_diffrn_measurement_method '\f and \w scans'
_diffrn_radiation_monochromator graphite
_diffrn_radiation_type MoK\a
_diffrn_radiation_wavelength 0.71073
_diffrn_reflns_av_R_equivalents 0.1434
_diffrn_reflns_av_unetI/netI 0.1536
_diffrn_reflns_limit_h_max 11
_diffrn_reflns_limit_h_min -11
_diffrn_reflns_limit_k_max 13
_diffrn_reflns_limit_k_min -13
_diffrn_reflns_limit_l_max 28
_diffrn_reflns_limit_l_min -28
_diffrn_reflns_number 26610
_diffrn_reflns_theta_full 25
_diffrn_reflns_theta_max 25.41
_diffrn_reflns_theta_min 1.79
_diffrn_source 'fine-focus sealed tube'
_exptl_absorpt_coefficient_mu 0.871
_exptl_absorpt_correction_T_max 0.9336
_exptl_absorpt_correction_T_min 0.845
_exptl_absorpt_correction_type multi-scan
_exptl_absorpt_process_details '(SADABS; Bruker, 2007)'
_exptl_crystal_colour orange
_exptl_crystal_density_diffrn 1.323
_exptl_crystal_density_method 'not measured'
_exptl_crystal_description piece
_exptl_crystal_F_000 1056
_exptl_crystal_size_max 0.2
_exptl_crystal_size_mid 0.1
_exptl_crystal_size_min 0.08
_refine_diff_density_max 2.712
_refine_diff_density_min -1.421
_refine_diff_density_rms 0.165
_refine_ls_extinction_method none
_refine_ls_goodness_of_fit_ref 0.99
_refine_ls_hydrogen_treatment mixed
_refine_ls_matrix_type full
_refine_ls_number_parameters 260
_refine_ls_number_reflns 4530
_refine_ls_number_restraints 139
_refine_ls_restrained_S_all 0.996
_refine_ls_R_factor_all 0.1355
_refine_ls_R_factor_gt 0.0834
_refine_ls_shift/su_max 0.011
_refine_ls_shift/su_mean 0
_refine_ls_structure_factor_coef Fsqd
_refine_ls_weighting_details 'calc w=1/[\s^2^(Fo^2^)+(0.0921P)^2^+0.0000P] where P=(Fo^2^+2Fc^2^)/3'
_refine_ls_weighting_scheme calc
_refine_ls_wR_factor_gt 0.1639
_refine_ls_wR_factor_ref 0.1824
_reflns_number_gt 2841
_reflns_number_total 4530
_reflns_threshold_expression >2\s(I)
_cod_data_source_file om500054f_si_002.cif
_cod_data_source_block (PNP*)PdH_compound_1
_cod_depositor_comments 'Adding full bibliography for 4083148--4083151.cif.'
_cod_original_sg_symbol_H-M 'P 21/c'
_cod_database_code 4083148

loop_
_symmetry_equiv_pos_as_xyz
'x, y, z'
'-x, y+1/2, -z+1/2'
'-x, -y, -z'
'x, -y-1/2, z-1/2'

loop_
_atom_site_label
_atom_site_type_symbol
_atom_site_fract_x
_atom_site_fract_y
_atom_site_fract_z
_atom_site_U_iso_or_equiv
_atom_site_adp_type
_atom_site_occupancy
_atom_site_symmetry_multiplicity
_atom_site_calc_flag
_atom_site_refinement_flags
C1 C 0.4939(17) -0.0051(16) 0.7886(8) 0.070(5) Uani 1 1 d U
H1A H 0.5262 -0.0881 0.7884 0.084 Uiso 1 1 calc R
H1B H 0.5187 0.0297 0.7515 0.084 Uiso 1 1 calc R
C2 C 0.5704(13) 0.0582(12) 0.8328(6) 0.043(3) Uani 1 1 d U
C3 C 0.7259(15) 0.0455(12) 0.8366(5) 0.046(3) Uani 1 1 d U
H3 H 0.7781 -0.0079 0.8136 0.055 Uiso 1 1 calc R
C4 C 0.7864(18) 0.1137(14) 0.8742(7) 0.069(4) Uani 1 1 d U
H4 H 0.8868 0.1072 0.8777 0.083 Uiso 1 1 calc R
C5 C 0.7230(16) 0.1913(12) 0.9084(7) 0.058(4) Uani 1 1 d U
H5 H 0.7768 0.2389 0.9336 0.07 Uiso 1 1 calc R
C6 C 0.5704(13) 0.2004(11) 0.9056(7) 0.043(3) Uani 1 1 d U
C7 C 0.4948(13) 0.2820(14) 0.9377(7) 0.061(4) Uani 1 1 d U
H7 H 0.5406 0.3433 0.9581 0.073 Uiso 1 1 calc R
C8 C 0.2528(13) 0.1959(9) 1.0079(5) 0.033(3) Uani 1 1 d U
C9 C 0.3517(19) 0.0900(14) 1.0129(7) 0.072(5) Uani 1 1 d U
H9A H 0.3516 0.0615 1.052 0.109 Uiso 1 1 calc R
H9B H 0.4484 0.1132 1.0021 0.109 Uiso 1 1 calc R
H9C H 0.3185 0.0272 0.9876 0.109 Uiso 1 1 calc R
C10 C 0.281(2) 0.2767(13) 1.0582(6) 0.073(4) Uani 1 1 d U
H10A H 0.2775 0.2308 1.0933 0.109 Uiso 1 1 calc R
H10B H 0.2088 0.3388 1.0594 0.109 Uiso 1 1 calc R
H10C H 0.3756 0.3125 1.0543 0.109 Uiso 1 1 calc R
C11 C 0.103(2) 0.1508(18) 1.0056(9) 0.101(6) Uani 1 1 d U
H11A H 0.0866 0.1127 0.969 0.152 Uiso 1 1 calc R
H11B H 0.037 0.2167 1.0103 0.152 Uiso 1 1 calc R
H11C H 0.0887 0.0936 1.0361 0.152 Uiso 1 1 calc R
C12 C 0.2286(17) 0.4137(11) 0.9276(6) 0.052(3) Uani 1 1 d U
C13 C 0.2577(18) 0.5094(11) 0.9684(6) 0.069(5) Uani 1 1 d U
H13A H 0.347 0.5486 0.9582 0.104 Uiso 1 1 calc R
H13B H 0.2658 0.4764 1.0066 0.104 Uiso 1 1 calc R
H13C H 0.1797 0.5667 0.9674 0.104 Uiso 1 1 calc R
C14 C 0.066(2) 0.4113(17) 0.9338(8) 0.094(6) Uani 1 1 d U
H14A H 0.0404 0.432 0.9727 0.14 Uiso 1 1 calc R
H14B H 0.0311 0.3322 0.925 0.14 Uiso 1 1 calc R
H14C H 0.024 0.4683 0.9076 0.14 Uiso 1 1 calc R
C15 C 0.2509(17) 0.4420(14) 0.8674(7) 0.082(5) Uani 1 1 d U
H15A H 0.2092 0.5192 0.859 0.122 Uiso 1 1 calc R
H15B H 0.2053 0.3818 0.8439 0.122 Uiso 1 1 calc R
H15C H 0.3532 0.4439 0.8593 0.122 Uiso 1 1 calc R
C16 C 0.2480(15) -0.1532(10) 0.8179(5) 0.045(3) Uani 1 1 d U
C17 C 0.3520(18) -0.1781(12) 0.8677(9) 0.077(5) Uani 1 1 d U
H17A H 0.3687 -0.2631 0.8706 0.115 Uiso 1 1 calc R
H17B H 0.3104 -0.1492 0.9031 0.115 Uiso 1 1 calc R
H17C H 0.4425 -0.1377 0.8607 0.115 Uiso 1 1 calc R
C18 C 0.2572(16) -0.2428(11) 0.7736(6) 0.063(4) Uani 1 1 d U
H18A H 0.2393 -0.3207 0.79 0.095 Uiso 1 1 calc R
H18B H 0.3525 -0.2414 0.7567 0.095 Uiso 1 1 calc R
H18C H 0.1861 -0.2265 0.7443 0.095 Uiso 1 1 calc R
C19 C 0.100(2) -0.1558(15) 0.8379(8) 0.091(6) Uani 1 1 d U
H19A H 0.0382 -0.1167 0.8101 0.137 Uiso 1 1 calc R
H19B H 0.0928 -0.1147 0.8743 0.137 Uiso 1 1 calc R
H19C H 0.0689 -0.2378 0.8426 0.137 Uiso 1 1 calc R
C20 C 0.2412(15) 0.0416(11) 0.7262(5) 0.047(3) Uani 1 1 d U
C21 C 0.293(2) -0.0283(16) 0.6759(6) 0.084(5) Uani 1 1 d U
H21A H 0.3976 -0.0249 0.6744 0.126 Uiso 1 1 calc R
H21B H 0.2538 0.0052 0.6411 0.126 Uiso 1 1 calc R
H21C H 0.2629 -0.1104 0.6797 0.126 Uiso 1 1 calc R
C22 C 0.247(3) 0.1688(13) 0.7195(7) 0.094(6) Uani 1 1 d U
H22A H 0.3459 0.1953 0.7217 0.141 Uiso 1 1 calc R
H22B H 0.1914 0.2063 0.7497 0.141 Uiso 1 1 calc R
H22C H 0.2069 0.1905 0.6826 0.141 Uiso 1 1 calc R
C23 C 0.0768(19) 0.0333(17) 0.7218(8) 0.095(6) Uani 1 1 d U
H23A H 0.0333 0.0837 0.7507 0.142 Uiso 1 1 calc R
H23B H 0.0469 -0.0484 0.7278 0.142 Uiso 1 1 calc R
H23C H 0.0463 0.0595 0.6842 0.142 Uiso 1 1 calc R
N1 N 0.5031(8) 0.1347(8) 0.8666(5) 0.032(2) Uani 1 1 d .
P1 P 0.3029(4) -0.0024(3) 0.79667(14) 0.0336(8) Uani 1 1 d .
P2 P 0.2981(4) 0.2630(3) 0.93799(14) 0.0390(9) Uani 1 1 d .
Pd1 Pd 0.27589(11) 0.13422(7) 0.86552(5) 0.0308(3) Uani 1 1 d D
H1P H 0.1126(12) 0.139(9) 0.870(6) 0.046 Uiso 1 1 d D

loop_
_atom_site_aniso_label
_atom_site_aniso_U_11
_atom_site_aniso_U_22
_atom_site_aniso_U_33
_atom_site_aniso_U_23
_atom_site_aniso_U_13
_atom_site_aniso_U_12
C1 0.068(10) 0.065(9) 0.077(10) -0.004(8) -0.005(8) 0.002(7)
C2 0.028(7) 0.052(8) 0.048(7) 0.023(6) 0.002(6) 0.009(6)
C3 0.029(6) 0.055(7) 0.054(7) 0.021(6) 0.007(7) 0.005(7)
C4 0.051(7) 0.075(9) 0.082(10) 0.033(8) -0.007(9) -0.016(8)
C5 0.041(8) 0.053(7) 0.080(9) 0.009(7) 0.001(8) -0.029(7)
C6 0.024(7) 0.038(7) 0.068(8) 0.007(6) -0.006(6) -0.017(6)
C7 0.012(6) 0.075(9) 0.095(10) -0.029(8) -0.002(6) -0.012(6)
C8 0.029(8) 0.033(6) 0.037(6) -0.007(5) -0.007(5) -0.006(5)
C9 0.097(11) 0.067(9) 0.053(9) 0.012(8) 0.013(8) 0.039(8)
C10 0.075(9) 0.077(9) 0.066(8) -0.027(7) -0.006(9) 0.015(9)
C11 0.107(12) 0.122(12) 0.074(10) -0.001(10) 0.017(9) -0.045(10)
C12 0.052(8) 0.032(6) 0.072(8) -0.005(6) 0.010(7) -0.017(7)
C13 0.067(10) 0.045(7) 0.096(9) -0.040(7) -0.021(8) 0.013(8)
C14 0.103(12) 0.076(10) 0.102(11) -0.042(9) -0.028(10) 0.017(9)
C15 0.071(10) 0.075(8) 0.098(10) 0.019(9) -0.005(10) -0.011(8)
C16 0.060(9) 0.041(7) 0.034(6) -0.002(5) 0.003(6) -0.011(6)
C17 0.097(10) 0.039(7) 0.095(10) 0.003(9) -0.031(10) 0.009(7)
C18 0.066(10) 0.052(7) 0.073(8) 0.000(7) -0.006(8) 0.021(7)
C19 0.096(11) 0.061(10) 0.117(12) -0.035(9) 0.038(9) -0.017(9)
C20 0.047(9) 0.052(7) 0.041(7) -0.003(6) -0.003(6) 0.005(6)
C21 0.093(10) 0.118(11) 0.041(8) -0.004(8) 0.003(8) 0.009(10)
C22 0.139(14) 0.072(9) 0.072(9) 0.019(8) 0.006(11) 0.002(11)
C23 0.080(11) 0.117(12) 0.087(11) -0.014(10) -0.021(9) 0.029(10)
N1 0.024(5) 0.031(5) 0.040(5) 0.018(6) 0.002(5) 0.003(5)
P1 0.0220(19) 0.0418(19) 0.0369(18) -0.0059(15) 0.0056(15) 0.0051(16)
P2 0.050(2) 0.0219(16) 0.045(2) -0.0066(15) -0.0086(18) -0.0027(16)
Pd1 0.0305(4) 0.0288(4) 0.0329(4) -0.0046(5) -0.0016(5) 0.0022(5)

loop_
_atom_type_symbol
_atom_type_description
_atom_type_scat_dispersion_real
_atom_type_scat_dispersion_imag
_atom_type_scat_source
C C 0.0033 0.0016 'International Tables Vol C Tables 4.2.6.8 and 6.1.1.4'
H H 0 0 'International Tables Vol C Tables 4.2.6.8 and 6.1.1.4'
N N 0.0061 0.0033 'International Tables Vol C Tables 4.2.6.8 and 6.1.1.4'
P P 0.1023 0.0942 'International Tables Vol C Tables 4.2.6.8 and 6.1.1.4'
Pd Pd -0.9988 1.0072 'International Tables Vol C Tables 4.2.6.8 and 6.1.1.4'

loop_
_geom_angle_atom_site_label_1
_geom_angle_atom_site_label_2
_geom_angle_atom_site_label_3
_geom_angle
C2 C1 P1 114.0(12)
C2 C1 H1A 108.8
P1 C1 H1A 108.8
C2 C1 H1B 108.8
P1 C1 H1B 108.8
H1A C1 H1B 107.7
N1 C2 C1 120.9(12)
N1 C2 C3 119.9(13)
C1 C2 C3 119.0(14)
C4 C3 C2 114.5(14)
C4 C3 H3 122.8
C2 C3 H3 122.8
C3 C4 C5 127.4(16)
C3 C4 H4 116.3
C5 C4 H4 116.3
C4 C5 C6 117.7(15)
C4 C5 H5 121.2
C6 C5 H5 121.2
N1 C6 C7 120.2(11)
N1 C6 C5 117.4(13)
C7 C6 C5 122.1(13)
C6 C7 P2 115.6(10)
C6 C7 H7 122.2
P2 C7 H7 122.2
C11 C8 C9 107.8(13)
C11 C8 C10 113.4(13)
C9 C8 C10 107.9(11)
C11 C8 P2 108.8(10)
C9 C8 P2 104.6(9)
C10 C8 P2 113.9(8)
C8 C9 H9A 109.5
C8 C9 H9B 109.5
H9A C9 H9B 109.5
C8 C9 H9C 109.5
H9A C9 H9C 109.5
H9B C9 H9C 109.5
C8 C10 H10A 109.5
C8 C10 H10B 109.5
H10A C10 H10B 109.5
C8 C10 H10C 109.5
H10A C10 H10C 109.5
H10B C10 H10C 109.5
C8 C11 H11A 109.5
C8 C11 H11B 109.5
H11A C11 H11B 109.5
C8 C11 H11C 109.5
H11A C11 H11C 109.5
H11B C11 H11C 109.5
C13 C12 C15 116.2(12)
C13 C12 C14 97.8(13)
C15 C12 C14 103.8(13)
C13 C12 P2 121.9(11)
C15 C12 P2 106.2(10)
C14 C12 P2 108.8(10)
C12 C13 H13A 109.5
C12 C13 H13B 109.5
H13A C13 H13B 109.5
C12 C13 H13C 109.5
H13A C13 H13C 109.5
H13B C13 H13C 109.5
C12 C14 H14A 109.5
C12 C14 H14B 109.5
H14A C14 H14B 109.5
C12 C14 H14C 109.5
H14A C14 H14C 109.5
H14B C14 H14C 109.5
C12 C15 H15A 109.5
C12 C15 H15B 109.5
H15A C15 H15B 109.5
C12 C15 H15C 109.5
H15A C15 H15C 109.5
H15B C15 H15C 109.5
C18 C16 C19 105.8(12)
C18 C16 C17 112.2(11)
C19 C16 C17 110.4(13)
C18 C16 P1 115.6(9)
C19 C16 P1 111.6(10)
C17 C16 P1 101.4(8)
C16 C17 H17A 109.5
C16 C17 H17B 109.5
H17A C17 H17B 109.5
C16 C17 H17C 109.5
H17A C17 H17C 109.5
H17B C17 H17C 109.5
C16 C18 H18A 109.5
C16 C18 H18B 109.5
H18A C18 H18B 109.5
C16 C18 H18C 109.5
H18A C18 H18C 109.5
H18B C18 H18C 109.5
C16 C19 H19A 109.5
C16 C19 H19B 109.5
H19A C19 H19B 109.5
C16 C19 H19C 109.5
H19A C19 H19C 109.5
H19B C19 H19C 109.5
C22 C20 C21 115.1(13)
C22 C20 C23 95.1(14)
C21 C20 C23 103.8(13)
C22 C20 P1 111.1(10)
C21 C20 P1 117.9(10)
C23 C20 P1 111.1(11)
C20 C21 H21A 109.5
C20 C21 H21B 109.5
H21A C21 H21B 109.5
C20 C21 H21C 109.5
H21A C21 H21C 109.5
H21B C21 H21C 109.5
C20 C22 H22A 109.5
C20 C22 H22B 109.5
H22A C22 H22B 109.5
C20 C22 H22C 109.5
H22A C22 H22C 109.5
H22B C22 H22C 109.5
C20 C23 H23A 109.5
C20 C23 H23B 109.5
H23A C23 H23B 109.5
C20 C23 H23C 109.5
H23A C23 H23C 109.5
H23B C23 H23C 109.5
C6 N1 C2 123.1(10)
C6 N1 Pd1 118.7(9)
C2 N1 Pd1 117.7(9)
C1 P1 C20 102.9(8)
C1 P1 C16 106.8(8)
C20 P1 C16 114.2(6)
C1 P1 Pd1 101.5(6)
C20 P1 Pd1 115.5(4)
C16 P1 Pd1 114.0(4)
C12 P2 C7 104.1(7)
C12 P2 C8 114.5(6)
C7 P2 C8 106.1(7)
C12 P2 Pd1 117.7(5)
C7 P2 Pd1 99.4(5)
C8 P2 Pd1 112.6(3)
N1 Pd1 P2 84.1(3)
N1 Pd1 P1 84.1(3)
P2 Pd1 P1 167.85(12)
N1 Pd1 H1P 175(5)
P2 Pd1 H1P 91(5)
P1 Pd1 H1P 101(5)

loop_
_geom_bond_atom_site_label_1
_geom_bond_atom_site_label_2
_geom_bond_distance
C1 C2 1.46(2)
C1 P1 1.806(17)
C1 H1A 0.99
C1 H1B 0.99
C2 N1 1.338(17)
C2 C3 1.472(18)
C3 C4 1.31(2)
C3 H3 0.95
C4 C5 1.33(2)
C4 H4 0.95
C5 C6 1.440(18)
C5 H5 0.95
C6 N1 1.344(16)
C6 C7 1.392(19)
C7 P2 1.862(13)
C7 H7 0.95
C8 C11 1.50(2)
C8 C9 1.524(18)
C8 C10 1.526(16)
C8 P2 1.867(12)
C9 H9A 0.98
C9 H9B 0.98
C9 H9C 0.98
C10 H10A 0.98
C10 H10B 0.98
C10 H10C 0.98
C11 H11A 0.98
C11 H11B 0.98
C11 H11C 0.98
C12 C13 1.477(17)
C12 C15 1.472(18)
C12 C14 1.53(2)
C12 P2 1.848(14)
C13 H13A 0.98
C13 H13B 0.98
C13 H13C 0.98
C14 H14A 0.98
C14 H14B 0.98
C14 H14C 0.98
C15 H15A 0.98
C15 H15B 0.98
C15 H15C 0.98
C16 C18 1.462(17)
C16 C19 1.47(2)
C16 C17 1.555(19)
C16 P1 1.856(12)
C17 H17A 0.98
C17 H17B 0.98
C17 H17C 0.98
C18 H18A 0.98
C18 H18B 0.98
C18 H18C 0.98
C19 H19A 0.98
C19 H19B 0.98
C19 H19C 0.98
C20 C22 1.453(17)
C20 C21 1.511(19)
C20 C23 1.55(2)
C20 P1 1.831(12)
C21 H21A 0.98
C21 H21B 0.98
C21 H21C 0.98
C22 H22A 0.98
C22 H22B 0.98
C22 H22C 0.98
C23 H23A 0.98
C23 H23B 0.98
C23 H23C 0.98
N1 Pd1 2.136(8)
P1 Pd1 2.262(3)
P2 Pd1 2.261(3)
Pd1 H1P 1.540(2)
